data_7719528
loop_
_publ_author_name
'Miyazaki, Tomoyuki'
'Suginome, Shun'
'Nakamura, Taiji'
'Tanaka, Hiromasa'
'Yoshizawa, Kazunari'
'Nishibayashi, Yoshiaki'

_publ_section_title
;
 Reactivity of a molybdenum-nitride complex bearing an NHC-based PCP-type
 pincer ligand toward unsaturated substrates.
;
_journal_issue 42
_journal_name_full 'Dalton transactions (Cambridge, England : 2003)'
_journal_page_first 15864
_journal_page_last 15872
_journal_paper_doi 10.1039/d5dt02036k
_journal_volume 54
_journal_year 2025
_chemical_formula_moiety 'C29 H46 I Mo N3 O3 P2, C H2 Cl2'
_chemical_formula_sum 'C30 H48 Cl2 I Mo N3 O3 P2'
_chemical_formula_weight 854.39
_space_group_crystal_system monoclinic
_space_group_IT_number 14
_space_group_name_Hall '-P 2yn'
_space_group_name_H-M_alt 'P 1 21/n 1'
_atom_sites_solution_hydrogens geom
_atom_sites_solution_primary dual
_audit_creation_date 2025-06-13
_audit_creation_method
;
Olex2 1.5
(compiled 2024.01.12 svn.r2f8d729c for OlexSys, GUI svn.r6928)
;
_audit_update_record
;
2025-08-14 deposited with the CCDC.	2025-09-30 downloaded from the CCDC.
;
_cell_angle_alpha 90
_cell_angle_beta 112.191(5)
_cell_angle_gamma 90
_cell_formula_units_Z 4
_cell_length_a 14.8257(6)
_cell_length_b 14.8939(4)
_cell_length_c 17.2162(7)
_cell_measurement_reflns_used 14826
_cell_measurement_temperature 93
_cell_measurement_theta_max 30.6760
_cell_measurement_theta_min 1.9010
_cell_volume 3520.0(3)
_computing_cell_refinement 'CrysAlisPro 1.171.44.92a (Rigaku OD, 2025)'
_computing_data_collection 'CrysAlisPro 1.171.44.92a (Rigaku OD, 2025)'
_computing_data_reduction 'CrysAlisPro 1.171.44.92a (Rigaku OD, 2025)'
_computing_molecular_graphics 'Olex2 1.5 (Dolomanov et al., 2009)'
_computing_publication_material 'Olex2 1.5 (Dolomanov et al., 2009)'
_computing_structure_refinement 'SHELXL 2019/3 (Sheldrick, 2015)'
_computing_structure_solution 'SHELXT 2018/2 (Sheldrick, 2018)'
_diffrn_ambient_temperature 93
_diffrn_detector 'Hybrid Pixel Array Detector'
_diffrn_detector_area_resol_mean 10.0000
_diffrn_detector_type HyPix
_diffrn_measured_fraction_theta_full 0.994
_diffrn_measured_fraction_theta_max 0.789
_diffrn_measurement_details
;
List of Runs (angles in degrees, time in seconds):

  # Type    Start    End  Width  t~exp~   \w     \q     \k     \f   Frames
#--------------------------------------------------------------------------
  1  \w    -76.00 -26.00   0.50   40.46    --   -4.50 -46.00  74.00  100
  2  \w      2.00  64.00   0.50   40.46    --   -4.50  46.00-136.00  124
  3  \w    -10.00  36.00   0.50   40.46    --    5.90 -99.00-120.00   92
  4  \w      5.00  31.00   0.50   40.46    --    5.90 -99.00 -30.00   52
  5  \w     -1.00  78.00   0.50   40.46    --    5.90  37.00-180.00  158
  6  \w     -6.00  36.00   0.50   40.46    --    5.90 -99.00   0.00   84
;
_diffrn_measurement_device 'four-circle diffractometer'
_diffrn_measurement_device_type 'ROD, SynergyCustom DW system, HyPix'
_diffrn_measurement_method '\w scans'
_diffrn_orient_matrix_type 'CrysAlisPro convention (1999,Acta A55,543-557)'
_diffrn_orient_matrix_UB_11 0.0440836000
_diffrn_orient_matrix_UB_12 -0.0233014000
_diffrn_orient_matrix_UB_13 0.0065435000
_diffrn_orient_matrix_UB_21 0.0188422000
_diffrn_orient_matrix_UB_22 0.0142364000
_diffrn_orient_matrix_UB_23 0.0424682000
_diffrn_orient_matrix_UB_31 -0.0193710000
_diffrn_orient_matrix_UB_32 -0.0390091000
_diffrn_orient_matrix_UB_33 0.0114232000
_diffrn_radiation_monochromator mirror
_diffrn_radiation_probe x-ray
_diffrn_radiation_type 'Mo K\a'
_diffrn_radiation_wavelength 0.71073
_diffrn_reflns_av_R_equivalents 0.0518
_diffrn_reflns_av_unetI/netI 0.0504
_diffrn_reflns_Laue_measured_fraction_full 0.994
_diffrn_reflns_Laue_measured_fraction_max 0.789
_diffrn_reflns_limit_h_max 19
_diffrn_reflns_limit_h_min -21
_diffrn_reflns_limit_k_max 16
_diffrn_reflns_limit_k_min -19
_diffrn_reflns_limit_l_max 17
_diffrn_reflns_limit_l_min -21
_diffrn_reflns_number 33562
_diffrn_reflns_point_group_measured_fraction_full 0.994
_diffrn_reflns_point_group_measured_fraction_max 0.789
_diffrn_reflns_theta_full 25.242
_diffrn_reflns_theta_max 30.989
_diffrn_reflns_theta_min 2.018
_diffrn_source 'Rotating-anode X-ray tube'
_diffrn_source_type 'Rigaku (Mo) X-ray Source'
_exptl_absorpt_coefficient_mu 1.527
_exptl_absorpt_correction_T_max 1.00000
_exptl_absorpt_correction_T_min 0.41601
_exptl_absorpt_correction_type multi-scan
_exptl_absorpt_process_details
;
CrysAlisPro 1.171.44.92a (Rigaku Oxford Diffraction, 2025)
Empirical absorption correction using spherical harmonics,
implemented in SCALE3 ABSPACK scaling algorithm.
;
_exptl_crystal_colour 'clear colourless'
_exptl_crystal_colour_lustre clear
_exptl_crystal_colour_primary colourless
_exptl_crystal_density_diffrn 1.612
_exptl_crystal_description plate
_exptl_crystal_F_000 1728
_exptl_crystal_size_max 0.3
_exptl_crystal_size_mid 0.1
_exptl_crystal_size_min 0.05
_refine_diff_density_max 2.220
_refine_diff_density_min -2.267
_refine_diff_density_rms 0.145
_refine_ls_extinction_method none
_refine_ls_goodness_of_fit_ref 1.046
_refine_ls_hydrogen_treatment constr
_refine_ls_matrix_type full
_refine_ls_number_parameters 391
_refine_ls_number_reflns 8840
_refine_ls_number_restraints 0
_refine_ls_restrained_S_all 1.046
_refine_ls_R_factor_all 0.0664
_refine_ls_R_factor_gt 0.0456
_refine_ls_shift/su_max 0.002
_refine_ls_shift/su_mean 0.000
_refine_ls_structure_factor_coef Fsqd
_refine_ls_weighting_details 'w=1/[\s^2^(Fo^2^)+(0.0729P)^2^+2.7338P] where P=(Fo^2^+2Fc^2^)/3'
_refine_ls_weighting_scheme calc
_refine_ls_wR_factor_gt 0.1165
_refine_ls_wR_factor_ref 0.1250
_reflns_Friedel_coverage 0.000
_reflns_number_gt 6756
_reflns_number_total 8840
_reflns_threshold_expression 'I > 2\s(I)'
_cod_data_source_file d5dt02036k3.cif
_cod_data_source_block 5
_cod_depositor_comments 'Adding full bibliography for 7719525--7719529.cif.'
_cod_database_code 7719528
_shelx_shelxl_version_number 2019/3
_chemical_oxdiff_formula 'C30 H50 N3 O3 Mo I P2'
_chemical_oxdiff_usercomment 'CSD: REHYOV'
_shelx_space_group_comment
;
The symmetry employed for this shelxl refinement is uniquely defined
by the following loop, which should always be used as a source of
symmetry information in preference to the above space-group names.
They are only intended as comments.
;
_shelx_estimated_absorpt_t_max 0.928
_shelx_estimated_absorpt_t_min 0.657
_diffrn_oxdiff_digest_od_ed
;

;
_olex2_refinement_description
;
1. Fixed Uiso
 At 1.2 times of:
  All C(H) groups, All C(H,H) groups
 At 1.5 times of:
  All C(H,H,H) groups
2.a Ternary CH refined with riding coordinates:
 C2(H2), C1(H1)
2.b Secondary CH2 refined with riding coordinates:
 C13(H13A,H13B), C16(H16A,H16B), C1M(H1MA,H1MB)
2.c Aromatic/amide H refined with riding coordinates:
 C4(H4), C12(H12), C14(H14), C1B(H1B)
2.d Idealised Me refined as rotating group:
 C5(H5A,H5B,H5C), C8(H8A,H8B,H8C), C9(H9A,H9B,H9C), C15(H15A,H15B,H15C),
 C19(H19A,H19B,H19C), C1A(H1AA,H1AB,H1AC), C1D(H1DA,H1DB,H1DC), C1F(H1FA,H1FB,
 H1FC), C1H(H1HA,H1HB,H1HC), C1J(H1JA,H1JB,H1JC), C1K(H1KA,H1KB,H1KC), C1L(H1LA,
 H1LB,H1LC)
;
_olex2_submission_special_instructions 'No special instructions were received'
_oxdiff_exptl_absorpt_empirical_details
;
Empirical correction (ABSPACK) includes:
- Absorption correction using spherical harmonics
- Frame scaling
;
_oxdiff_exptl_absorpt_empirical_full_max 1.672
_oxdiff_exptl_absorpt_empirical_full_min 0.687

loop_
_space_group_symop_operation_xyz
'x, y, z'
'-x+1/2, y+1/2, -z+1/2'
'-x, -y, -z'
'x-1/2, -y-1/2, z-1/2'

loop_
_atom_site_label
_atom_site_type_symbol
_atom_site_fract_x
_atom_site_fract_y
_atom_site_fract_z
_atom_site_U_iso_or_equiv
_atom_site_adp_type
_atom_site_occupancy
_atom_site_site_symmetry_order
_atom_site_calc_flag
_atom_site_refinement_flags_posn
_atom_site_refinement_flags_adp
_atom_site_refinement_flags_occupancy
_atom_site_disorder_assembly
_atom_site_disorder_group
I1 I 0.47659(2) 0.55975(2) 0.32237(2) 0.02711(9) Uani 1 1 d . . . . .
Mo1 Mo 0.60823(2) 0.73480(2) 0.35785(2) 0.01427(9) Uani 1 1 d . . . . .
P2 P 0.58562(7) 0.75135(6) 0.50313(6) 0.01617(19) Uani 1 1 d . . . . .
P1 P 0.71001(7) 0.65942(6) 0.27812(6) 0.01612(19) Uani 1 1 d . . . . .
Cl1 Cl 0.23559(8) 0.88343(7) 0.29883(7) 0.0333(2) Uani 1 1 d . . . . .
Cl2 Cl 0.12578(10) 0.88946(10) 0.40795(9) 0.0472(3) Uani 1 1 d . . . . .
O1 O 0.5367(2) 0.94601(16) 0.26622(18) 0.0213(6) Uani 1 1 d . . . . .
O2 O 0.4538(2) 0.96245(18) 0.35083(19) 0.0253(6) Uani 1 1 d . . . . .
O3 O 0.5844(2) 0.89685(18) 0.16484(19) 0.0270(6) Uani 1 1 d . . . . .
N2 N 0.6994(2) 0.60456(19) 0.5173(2) 0.0178(6) Uani 1 1 d . . . . .
N1 N 0.6871(2) 0.8192(2) 0.3857(2) 0.0183(6) Uani 1 1 d . . . . .
N3 N 0.7481(2) 0.56252(19) 0.4198(2) 0.0175(6) Uani 1 1 d . . . . .
C3 C 0.6945(3) 0.6248(2) 0.4394(2) 0.0165(7) Uani 1 1 d . . . . .
C4 C 0.7818(3) 0.4824(2) 0.6234(3) 0.0215(8) Uani 1 1 d . . . . .
H4 H 0.761356 0.500969 0.665722 0.026 Uiso 1 1 calc R U . . .
C5 C 0.4285(3) 0.8527(2) 0.5117(3) 0.0219(8) Uani 1 1 d . . . . .
H5A H 0.364014 0.853048 0.512260 0.033 Uiso 1 1 calc R U . . .
H5B H 0.426798 0.877217 0.459549 0.033 Uiso 1 1 calc R U . . .
H5C H 0.470782 0.888433 0.557326 0.033 Uiso 1 1 calc R U . . .
C6 C 0.4834(3) 0.9120(3) 0.3113(3) 0.0219(8) Uani 1 1 d . . . . .
C7 C 0.7870(3) 0.5012(2) 0.4845(2) 0.0181(7) Uani 1 1 d . . . . .
C8 C 0.4758(3) 0.7193(3) 0.6066(3) 0.0256(9) Uani 1 1 d . . . . .
H8A H 0.521240 0.755364 0.650133 0.038 Uiso 1 1 calc R U . . .
H8B H 0.498627 0.658384 0.612324 0.038 Uiso 1 1 calc R U . . .
H8C H 0.413326 0.721205 0.611257 0.038 Uiso 1 1 calc R U . . .
C9 C 0.7236(3) 0.5468(2) 0.1460(3) 0.0262(9) Uani 1 1 d . . . . .
H9A H 0.781487 0.574259 0.144581 0.039 Uiso 1 1 calc R U . . .
H9B H 0.687503 0.519831 0.092599 0.039 Uiso 1 1 calc R U . . .
H9C H 0.741186 0.501445 0.188840 0.039 Uiso 1 1 calc R U . . .
C10 C 0.4668(3) 0.7558(2) 0.5210(3) 0.0202(8) Uani 1 1 d . . . . .
C2 C 0.4705(3) 0.8154(2) 0.2962(2) 0.0179(7) Uani 1 1 d . . . . .
H2 H 0.408123 0.788235 0.290670 0.021 Uiso 1 1 calc R U . . .
C12 C 0.8404(3) 0.4078(3) 0.6318(3) 0.0235(8) Uani 1 1 d . . . . .
H12 H 0.860918 0.375640 0.681781 0.028 Uiso 1 1 calc R U . . .
C13 C 0.7488(3) 0.5525(2) 0.3356(2) 0.0187(7) Uani 1 1 d . . . . .
H13A H 0.704837 0.504719 0.306096 0.022 Uiso 1 1 calc R U . . .
H13B H 0.813834 0.537058 0.339248 0.022 Uiso 1 1 calc R U . . .
C14 C 0.8450(3) 0.4250(2) 0.4929(3) 0.0202(8) Uani 1 1 d . . . . .
H14 H 0.865393 0.406231 0.450706 0.024 Uiso 1 1 calc R U . . .
C15 C 0.7797(3) 0.8049(3) 0.5854(3) 0.0241(8) Uani 1 1 d . . . . .
H15A H 0.784065 0.796330 0.531649 0.036 Uiso 1 1 calc R U . . .
H15B H 0.793959 0.749335 0.615962 0.036 Uiso 1 1 calc R U . . .
H15C H 0.825709 0.849776 0.616265 0.036 Uiso 1 1 calc R U . . .
C16 C 0.6347(3) 0.6431(2) 0.5550(3) 0.0195(8) Uani 1 1 d . . . . .
H16A H 0.670437 0.652727 0.614542 0.023 Uiso 1 1 calc R U . . .
H16B H 0.581565 0.601969 0.548381 0.023 Uiso 1 1 calc R U . . .
C17 C 0.7556(3) 0.5274(2) 0.5478(2) 0.0184(7) Uani 1 1 d . . . . .
C18 C 0.6603(3) 0.6186(2) 0.1654(2) 0.0217(8) Uani 1 1 d . . . . .
C19 C 0.8127(3) 0.8168(2) 0.2701(3) 0.0255(9) Uani 1 1 d . . . . .
H19A H 0.775906 0.848301 0.296967 0.038 Uiso 1 1 calc R U . . .
H19B H 0.777060 0.816378 0.210578 0.038 Uiso 1 1 calc R U . . .
H19C H 0.874133 0.846349 0.282501 0.038 Uiso 1 1 calc R U . . .
C1A C 0.8964(3) 0.6732(3) 0.2639(3) 0.0232(8) Uani 1 1 d . . . . .
H1AA H 0.957841 0.703921 0.281512 0.035 Uiso 1 1 calc R U . . .
H1AB H 0.865603 0.675247 0.203897 0.035 Uiso 1 1 calc R U . . .
H1AC H 0.906894 0.611836 0.282121 0.035 Uiso 1 1 calc R U . . .
C1B C 0.8699(3) 0.3794(3) 0.5678(3) 0.0230(8) Uani 1 1 d . . . . .
H1B H 0.907648 0.327763 0.575957 0.028 Uiso 1 1 calc R U . . .
C1 C 0.5110(3) 0.7940(2) 0.2345(2) 0.0181(7) Uani 1 1 d . . . . .
H1 H 0.475089 0.753589 0.188184 0.022 Uiso 1 1 calc R U . . .
C1D C 0.6466(3) 0.6994(3) 0.1063(3) 0.0287(9) Uani 1 1 d . . . . .
H1DA H 0.709176 0.720537 0.109700 0.043 Uiso 1 1 calc R U . . .
H1DB H 0.613292 0.746551 0.122558 0.043 Uiso 1 1 calc R U . . .
H1DC H 0.608889 0.681363 0.049720 0.043 Uiso 1 1 calc R U . . .
C1E C 0.6760(3) 0.8356(2) 0.5730(3) 0.0195(8) Uani 1 1 d . . . . .
C1F C 0.6565(3) 0.9283(2) 0.5316(3) 0.0230(8) Uani 1 1 d . . . . .
H1FA H 0.591746 0.947301 0.523747 0.034 Uiso 1 1 calc R U . . .
H1FB H 0.662761 0.925236 0.478136 0.034 Uiso 1 1 calc R U . . .
H1FC H 0.702755 0.970644 0.566851 0.034 Uiso 1 1 calc R U . . .
C1G C 0.8305(3) 0.7193(2) 0.3029(3) 0.0207(8) Uani 1 1 d . . . . .
C1H C 0.6735(3) 0.8429(3) 0.6619(3) 0.0250(8) Uani 1 1 d . . . . .
H1HA H 0.724963 0.881810 0.695742 0.038 Uiso 1 1 calc R U . . .
H1HB H 0.682175 0.784408 0.687053 0.038 Uiso 1 1 calc R U . . .
H1HC H 0.611899 0.867055 0.657902 0.038 Uiso 1 1 calc R U . . .
C1I C 0.5489(3) 0.8786(2) 0.2157(3) 0.0211(8) Uani 1 1 d . . . . .
C1J C 0.8843(3) 0.7209(3) 0.3979(3) 0.0250(9) Uani 1 1 d . . . . .
H1JA H 0.842854 0.746384 0.423519 0.037 Uiso 1 1 calc R U . . .
H1JB H 0.942214 0.756523 0.411816 0.037 Uiso 1 1 calc R U . . .
H1JC H 0.901617 0.660734 0.418017 0.037 Uiso 1 1 calc R U . . .
C1K C 0.3913(3) 0.6978(3) 0.4547(3) 0.0249(9) Uani 1 1 d . . . . .
H1KA H 0.330855 0.699698 0.462989 0.037 Uiso 1 1 calc R U . . .
H1KB H 0.414176 0.636924 0.459620 0.037 Uiso 1 1 calc R U . . .
H1KC H 0.381574 0.720282 0.399869 0.037 Uiso 1 1 calc R U . . .
C1L C 0.5605(3) 0.5762(3) 0.1479(3) 0.0272(9) Uani 1 1 d . . . . .
H1LA H 0.532551 0.557114 0.090487 0.041 Uiso 1 1 calc R U . . .
H1LB H 0.518459 0.619672 0.158267 0.041 Uiso 1 1 calc R U . . .
H1LC H 0.567788 0.525420 0.184109 0.041 Uiso 1 1 calc R U . . .
C1M C 0.1253(4) 0.8576(3) 0.3096(3) 0.0371(11) Uani 1 1 d . . . . .
H1MA H 0.072339 0.888025 0.265947 0.045 Uiso 1 1 calc R U . . .
H1MB H 0.113635 0.793465 0.302233 0.045 Uiso 1 1 calc R U . . .

loop_
_atom_site_aniso_label
_atom_site_aniso_U_11
_atom_site_aniso_U_22
_atom_site_aniso_U_33
_atom_site_aniso_U_23
_atom_site_aniso_U_13
_atom_site_aniso_U_12
I1 0.03321(17) 0.01923(14) 0.03577(17) -0.00314(10) 0.02082(13) -0.00367(10)
Mo1 0.01968(17) 0.00809(15) 0.02056(17) 0.00064(10) 0.01388(13) 0.00149(10)
P2 0.0229(5) 0.0094(4) 0.0223(5) 0.0001(3) 0.0154(4) 0.0033(3)
P1 0.0225(5) 0.0102(4) 0.0220(5) 0.0013(3) 0.0156(4) 0.0016(3)
Cl1 0.0360(6) 0.0331(6) 0.0360(6) -0.0009(4) 0.0196(5) 0.0018(4)
Cl2 0.0523(8) 0.0594(8) 0.0408(7) 0.0007(6) 0.0297(6) -0.0033(6)
O1 0.0286(15) 0.0105(12) 0.0314(16) 0.0026(10) 0.0186(12) 0.0009(10)
O2 0.0355(16) 0.0172(13) 0.0310(17) 0.0013(11) 0.0215(14) 0.0078(11)
O3 0.0378(17) 0.0206(14) 0.0345(17) 0.0082(11) 0.0270(14) 0.0046(11)
N2 0.0260(17) 0.0083(14) 0.0252(17) 0.0008(11) 0.0164(14) 0.0045(11)
N1 0.0251(17) 0.0128(14) 0.0228(17) -0.0010(11) 0.0158(14) 0.0022(11)
N3 0.0247(17) 0.0122(15) 0.0213(17) 0.0012(11) 0.0151(14) 0.0054(11)
C3 0.0219(18) 0.0102(16) 0.023(2) -0.0004(12) 0.0144(16) 0.0016(13)
C4 0.029(2) 0.0179(18) 0.024(2) -0.0006(14) 0.0174(17) 0.0020(14)
C5 0.026(2) 0.0145(18) 0.032(2) 0.0017(14) 0.0191(18) 0.0040(14)
C6 0.022(2) 0.0188(19) 0.029(2) 0.0069(14) 0.0137(17) 0.0043(14)
C7 0.0246(19) 0.0126(17) 0.024(2) 0.0027(13) 0.0164(16) 0.0006(13)
C8 0.035(2) 0.0195(19) 0.033(2) 0.0022(15) 0.024(2) 0.0034(16)
C9 0.046(3) 0.0149(19) 0.029(2) -0.0010(14) 0.026(2) 0.0037(16)
C10 0.026(2) 0.0148(18) 0.029(2) 0.0001(13) 0.0211(18) 0.0032(14)
C2 0.0210(19) 0.0154(18) 0.022(2) 0.0009(13) 0.0141(16) 0.0024(13)
C12 0.032(2) 0.0192(19) 0.024(2) 0.0064(14) 0.0150(18) 0.0076(15)
C13 0.031(2) 0.0106(17) 0.022(2) 0.0013(13) 0.0192(17) 0.0059(14)
C14 0.026(2) 0.0167(18) 0.025(2) 0.0017(13) 0.0176(17) 0.0055(14)
C15 0.025(2) 0.022(2) 0.026(2) -0.0026(15) 0.0108(17) 0.0049(15)
C16 0.028(2) 0.0141(17) 0.024(2) 0.0009(13) 0.0187(17) 0.0057(14)
C17 0.0247(19) 0.0099(16) 0.027(2) -0.0002(13) 0.0170(16) 0.0034(13)
C18 0.035(2) 0.0135(18) 0.022(2) -0.0001(13) 0.0176(18) 0.0040(14)
C19 0.030(2) 0.0150(19) 0.040(3) 0.0024(15) 0.024(2) 0.0012(15)
C1A 0.026(2) 0.0189(19) 0.033(2) 0.0041(15) 0.0213(18) 0.0039(14)
C1B 0.028(2) 0.0166(18) 0.031(2) 0.0023(14) 0.0183(18) 0.0069(14)
C1 0.0214(19) 0.0122(16) 0.025(2) 0.0018(13) 0.0133(16) 0.0009(13)
C1D 0.044(3) 0.020(2) 0.028(2) 0.0039(15) 0.020(2) 0.0071(17)
C1E 0.0228(19) 0.0159(18) 0.024(2) -0.0019(13) 0.0130(16) 0.0034(13)
C1F 0.031(2) 0.0112(17) 0.031(2) -0.0036(14) 0.0165(18) -0.0017(14)
C1G 0.025(2) 0.0126(17) 0.032(2) 0.0019(14) 0.0200(17) 0.0020(13)
C1H 0.033(2) 0.021(2) 0.026(2) -0.0021(15) 0.0174(18) 0.0052(15)
C1I 0.0224(19) 0.0174(18) 0.027(2) 0.0021(14) 0.0139(17) 0.0025(14)
C1J 0.022(2) 0.025(2) 0.034(2) -0.0028(16) 0.0167(18) 0.0009(15)
C1K 0.027(2) 0.019(2) 0.038(3) -0.0006(16) 0.0229(19) -0.0025(15)
C1L 0.035(2) 0.022(2) 0.028(2) -0.0064(15) 0.0167(19) -0.0011(16)
C1M 0.040(3) 0.037(3) 0.036(3) 0.0015(19) 0.016(2) -0.003(2)

loop_
_atom_type_symbol
_atom_type_description
_atom_type_scat_dispersion_real
_atom_type_scat_dispersion_imag
_atom_type_scat_source
C C 0.0033 0.0016 'International Tables Vol C Tables 4.2.6.8 and 6.1.1.4'
H H 0.0000 0.0000 'International Tables Vol C Tables 4.2.6.8 and 6.1.1.4'
Cl Cl 0.1484 0.1585 'International Tables Vol C Tables 4.2.6.8 and 6.1.1.4'
I I -0.4742 1.8119 'International Tables Vol C Tables 4.2.6.8 and 6.1.1.4'
Mo Mo -1.6832 0.6857 'International Tables Vol C Tables 4.2.6.8 and 6.1.1.4'
N N 0.0061 0.0033 'International Tables Vol C Tables 4.2.6.8 and 6.1.1.4'
O O 0.0106 0.0060 'International Tables Vol C Tables 4.2.6.8 and 6.1.1.4'
P P 0.1023 0.0942 'International Tables Vol C Tables 4.2.6.8 and 6.1.1.4'

loop_
_geom_angle_atom_site_label_1
_geom_angle_atom_site_label_2
_geom_angle_atom_site_label_3
_geom_angle
_geom_angle_site_symmetry_1
_geom_angle_site_symmetry_3
_geom_angle_publ_flag
P2 Mo1 I1 88.30(2) . . ?
P1 Mo1 I1 88.93(2) . . ?
P1 Mo1 P2 145.88(3) . . ?
N1 Mo1 I1 172.99(11) . . ?
N1 Mo1 P2 89.04(11) . . ?
N1 Mo1 P1 89.64(11) . . ?
N1 Mo1 C3 101.60(14) . . ?
N1 Mo1 C2 98.44(14) . . ?
N1 Mo1 C1 96.11(14) . . ?
C3 Mo1 I1 71.42(9) . . ?
C3 Mo1 P2 73.81(10) . . ?
C3 Mo1 P1 73.10(10) . . ?
C3 Mo1 C2 153.09(13) . . ?
C3 Mo1 C1 153.76(13) . . ?
C2 Mo1 I1 87.99(9) . . ?
C2 Mo1 P2 88.85(10) . . ?
C2 Mo1 P1 125.02(10) . . ?
C1 Mo1 I1 90.70(9) . . ?
C1 Mo1 P2 126.10(10) . . ?
C1 Mo1 P1 87.92(10) . . ?
C1 Mo1 C2 37.28(13) . . ?
C10 P2 Mo1 127.59(14) . . ?
C16 P2 Mo1 101.94(12) . . ?
C16 P2 C10 99.85(17) . . ?
C16 P2 C1E 102.40(18) . . ?
C1E P2 Mo1 110.39(12) . . ?
C1E P2 C10 110.49(17) . . ?
C13 P1 Mo1 102.17(12) . . ?
C13 P1 C18 101.18(17) . . ?
C13 P1 C1G 102.01(17) . . ?
C18 P1 Mo1 126.18(13) . . ?
C1G P1 Mo1 110.95(12) . . ?
C1G P1 C18 110.50(18) . . ?
C1I O1 C6 108.8(3) . . ?
C3 N2 C16 123.8(3) . . ?
C3 N2 C17 110.9(3) . . ?
C17 N2 C16 123.5(3) . . ?
C3 N3 C7 111.0(3) . . ?
C3 N3 C13 123.0(3) . . ?
C7 N3 C13 125.0(3) . . ?
N2 C3 Mo1 126.5(2) . . ?
N3 C3 Mo1 127.2(3) . . ?
N3 C3 N2 106.3(3) . . ?
C12 C4 H4 122.3 . . ?
C17 C4 H4 122.3 . . ?
C17 C4 C12 115.4(4) . . ?
H5A C5 H5B 109.5 . . ?
H5A C5 H5C 109.5 . . ?
H5B C5 H5C 109.5 . . ?
C10 C5 H5A 109.5 . . ?
C10 C5 H5B 109.5 . . ?
C10 C5 H5C 109.5 . . ?
O1 C6 C2 108.8(3) . . ?
O2 C6 O1 119.5(3) . . ?
O2 C6 C2 131.7(4) . . ?
N3 C7 C14 132.1(3) . . ?
N3 C7 C17 106.5(3) . . ?
C17 C7 C14 121.4(3) . . ?
H8A C8 H8B 109.5 . . ?
H8A C8 H8C 109.5 . . ?
H8B C8 H8C 109.5 . . ?
C10 C8 H8A 109.5 . . ?
C10 C8 H8B 109.5 . . ?
C10 C8 H8C 109.5 . . ?
H9A C9 H9B 109.5 . . ?
H9A C9 H9C 109.5 . . ?
H9B C9 H9C 109.5 . . ?
C18 C9 H9A 109.5 . . ?
C18 C9 H9B 109.5 . . ?
C18 C9 H9C 109.5 . . ?
C5 C10 P2 110.1(3) . . ?
C8 C10 P2 113.3(3) . . ?
C8 C10 C5 109.2(3) . . ?
C8 C10 C1K 107.0(3) . . ?
C1K C10 P2 108.7(3) . . ?
C1K C10 C5 108.4(3) . . ?
Mo1 C2 H2 118.6 . . ?
C6 C2 Mo1 113.9(3) . . ?
C6 C2 H2 118.6 . . ?
C1 C2 Mo1 71.0(2) . . ?
C1 C2 C6 106.6(3) . . ?
C1 C2 H2 118.6 . . ?
C4 C12 H12 118.9 . . ?
C4 C12 C1B 122.2(4) . . ?
C1B C12 H12 118.9 . . ?
P1 C13 H13A 109.9 . . ?
P1 C13 H13B 109.9 . . ?
N3 C13 P1 109.1(2) . . ?
N3 C13 H13A 109.9 . . ?
N3 C13 H13B 109.9 . . ?
H13A C13 H13B 108.3 . . ?
C7 C14 H14 122.1 . . ?
C1B C14 C7 115.8(3) . . ?
C1B C14 H14 122.1 . . ?
H15A C15 H15B 109.5 . . ?
H15A C15 H15C 109.5 . . ?
H15B C15 H15C 109.5 . . ?
C1E C15 H15A 109.5 . . ?
C1E C15 H15B 109.5 . . ?
C1E C15 H15C 109.5 . . ?
P2 C16 H16A 109.8 . . ?
P2 C16 H16B 109.8 . . ?
N2 C16 P2 109.3(2) . . ?
N2 C16 H16A 109.8 . . ?
N2 C16 H16B 109.8 . . ?
H16A C16 H16B 108.3 . . ?
C4 C17 N2 131.8(3) . . ?
C4 C17 C7 122.9(3) . . ?
C7 C17 N2 105.3(3) . . ?
C9 C18 P1 114.3(3) . . ?
C1D C18 P1 109.2(3) . . ?
C1D C18 C9 109.8(3) . . ?
C1L C18 P1 107.8(3) . . ?
C1L C18 C9 107.1(3) . . ?
C1L C18 C1D 108.4(3) . . ?
H19A C19 H19B 109.5 . . ?
H19A C19 H19C 109.5 . . ?
H19B C19 H19C 109.5 . . ?
C1G C19 H19A 109.5 . . ?
C1G C19 H19B 109.5 . . ?
C1G C19 H19C 109.5 . . ?
H1AA C1A H1AB 109.5 . . ?
H1AA C1A H1AC 109.5 . . ?
H1AB C1A H1AC 109.5 . . ?
C1G C1A H1AA 109.5 . . ?
C1G C1A H1AB 109.5 . . ?
C1G C1A H1AC 109.5 . . ?
C12 C1B H1B 118.8 . . ?
C14 C1B C12 122.4(3) . . ?
C14 C1B H1B 118.8 . . ?
Mo1 C1 H1 119.0 . . ?
C2 C1 Mo1 71.8(2) . . ?
C2 C1 H1 119.0 . . ?
C2 C1 C1I 105.9(3) . . ?
C1I C1 Mo1 112.6(3) . . ?
C1I C1 H1 119.0 . . ?
C18 C1D H1DA 109.5 . . ?
C18 C1D H1DB 109.5 . . ?
C18 C1D H1DC 109.5 . . ?
H1DA C1D H1DB 109.5 . . ?
H1DA C1D H1DC 109.5 . . ?
H1DB C1D H1DC 109.5 . . ?
C15 C1E P2 108.7(2) . . ?
C15 C1E C1H 106.2(3) . . ?
C1F C1E P2 109.7(3) . . ?
C1F C1E C15 109.6(3) . . ?
C1F C1E C1H 109.0(3) . . ?
C1H C1E P2 113.5(3) . . ?
C1E C1F H1FA 109.5 . . ?
C1E C1F H1FB 109.5 . . ?
C1E C1F H1FC 109.5 . . ?
H1FA C1F H1FB 109.5 . . ?
H1FA C1F H1FC 109.5 . . ?
H1FB C1F H1FC 109.5 . . ?
C19 C1G P1 110.1(3) . . ?
C1A C1G P1 113.1(3) . . ?
C1A C1G C19 108.0(3) . . ?
C1J C1G P1 108.4(3) . . ?
C1J C1G C19 109.0(3) . . ?
C1J C1G C1A 108.3(3) . . ?
C1E C1H H1HA 109.5 . . ?
C1E C1H H1HB 109.5 . . ?
C1E C1H H1HC 109.5 . . ?
H1HA C1H H1HB 109.5 . . ?
H1HA C1H H1HC 109.5 . . ?
H1HB C1H H1HC 109.5 . . ?
O1 C1I C1 109.5(3) . . ?
O3 C1I O1 119.1(3) . . ?
O3 C1I C1 131.3(4) . . ?
C1G C1J H1JA 109.5 . . ?
C1G C1J H1JB 109.5 . . ?
C1G C1J H1JC 109.5 . . ?
H1JA C1J H1JB 109.5 . . ?
H1JA C1J H1JC 109.5 . . ?
H1JB C1J H1JC 109.5 . . ?
C10 C1K H1KA 109.5 . . ?
C10 C1K H1KB 109.5 . . ?
C10 C1K H1KC 109.5 . . ?
H1KA C1K H1KB 109.5 . . ?
H1KA C1K H1KC 109.5 . . ?
H1KB C1K H1KC 109.5 . . ?
C18 C1L H1LA 109.5 . . ?
C18 C1L H1LB 109.5 . . ?
C18 C1L H1LC 109.5 . . ?
H1LA C1L H1LB 109.5 . . ?
H1LA C1L H1LC 109.5 . . ?
H1LB C1L H1LC 109.5 . . ?
Cl1 C1M H1MA 109.2 . . ?
Cl1 C1M H1MB 109.2 . . ?
Cl2 C1M Cl1 112.2(3) . . ?
Cl2 C1M H1MA 109.2 . . ?
Cl2 C1M H1MB 109.2 . . ?
H1MA C1M H1MB 107.9 . . ?

loop_
_geom_bond_atom_site_label_1
_geom_bond_atom_site_label_2
_geom_bond_distance
_geom_bond_site_symmetry_2
_geom_bond_publ_flag
I1 Mo1 3.1748(4) . ?
Mo1 P2 2.6574(10) . ?
Mo1 P1 2.6432(10) . ?
Mo1 N1 1.659(3) . ?
Mo1 C3 2.221(4) . ?
Mo1 C2 2.259(4) . ?
Mo1 C1 2.248(4) . ?
P2 C10 1.901(4) . ?
P2 C16 1.854(4) . ?
P2 C1E 1.897(4) . ?
P1 C13 1.848(4) . ?
P1 C18 1.897(4) . ?
P1 C1G 1.895(4) . ?
Cl1 C1M 1.757(5) . ?
Cl2 C1M 1.756(5) . ?
O1 C6 1.396(5) . ?
O1 C1I 1.384(5) . ?
O2 C6 1.202(5) . ?
O3 C1I 1.211(5) . ?
N2 C3 1.351(5) . ?
N2 C16 1.463(4) . ?
N2 C17 1.400(5) . ?
N3 C3 1.345(4) . ?
N3 C7 1.386(5) . ?
N3 C13 1.460(5) . ?
C4 H4 0.9300 . ?
C4 C12 1.384(5) . ?
C4 C17 1.383(5) . ?
C5 H5A 0.9600 . ?
C5 H5B 0.9600 . ?
C5 H5C 0.9600 . ?
C5 C10 1.538(5) . ?
C6 C2 1.462(5) . ?
C7 C14 1.398(5) . ?
C7 C17 1.393(5) . ?
C8 H8A 0.9600 . ?
C8 H8B 0.9600 . ?
C8 H8C 0.9600 . ?
C8 C10 1.528(6) . ?
C9 H9A 0.9600 . ?
C9 H9B 0.9600 . ?
C9 H9C 0.9600 . ?
C9 C18 1.540(5) . ?
C10 C1K 1.529(6) . ?
C2 H2 0.9800 . ?
C2 C1 1.441(5) . ?
C12 H12 0.9300 . ?
C12 C1B 1.396(6) . ?
C13 H13A 0.9700 . ?
C13 H13B 0.9700 . ?
C14 H14 0.9300 . ?
C14 C1B 1.378(6) . ?
C15 H15A 0.9600 . ?
C15 H15B 0.9600 . ?
C15 H15C 0.9600 . ?
C15 C1E 1.540(5) . ?
C16 H16A 0.9700 . ?
C16 H16B 0.9700 . ?
C18 C1D 1.539(5) . ?
C18 C1L 1.531(6) . ?
C19 H19A 0.9600 . ?
C19 H19B 0.9600 . ?
C19 H19C 0.9600 . ?
C19 C1G 1.545(5) . ?
C1A H1AA 0.9600 . ?
C1A H1AB 0.9600 . ?
C1A H1AC 0.9600 . ?
C1A C1G 1.540(5) . ?
C1B H1B 0.9300 . ?
C1 H1 0.9800 . ?
C1 C1I 1.464(5) . ?
C1D H1DA 0.9600 . ?
C1D H1DB 0.9600 . ?
C1D H1DC 0.9600 . ?
C1E C1F 1.532(5) . ?
C1E C1H 1.548(6) . ?
C1F H1FA 0.9600 . ?
C1F H1FB 0.9600 . ?
C1F H1FC 0.9600 . ?
C1G C1J 1.524(6) . ?
C1H H1HA 0.9600 . ?
C1H H1HB 0.9600 . ?
C1H H1HC 0.9600 . ?
C1J H1JA 0.9600 . ?
C1J H1JB 0.9600 . ?
C1J H1JC 0.9600 . ?
C1K H1KA 0.9600 . ?
C1K H1KB 0.9600 . ?
C1K H1KC 0.9600 . ?
C1L H1LA 0.9600 . ?
C1L H1LB 0.9600 . ?
C1L H1LC 0.9600 . ?
C1M H1MA 0.9700 . ?
C1M H1MB 0.9700 . ?

loop_
_geom_torsion_atom_site_label_1
_geom_torsion_atom_site_label_2
_geom_torsion_atom_site_label_3
_geom_torsion_atom_site_label_4
_geom_torsion
_geom_torsion_site_symmetry_1
_geom_torsion_site_symmetry_2
_geom_torsion_site_symmetry_3
_geom_torsion_site_symmetry_4
_geom_torsion_publ_flag
Mo1 P2 C16 N2 21.4(3) . . . . ?
Mo1 P2 C1E C15 -57.0(3) . . . . ?
Mo1 P2 C1E C1F 62.8(3) . . . . ?
Mo1 P2 C1E C1H -175.0(2) . . . . ?
Mo1 P1 C13 N3 -23.6(3) . . . . ?
Mo1 P1 C18 C9 -157.3(2) . . . . ?
Mo1 P1 C18 C1D 79.3(3) . . . . ?
Mo1 P1 C18 C1L -38.3(3) . . . . ?
Mo1 P1 C1G C19 -64.0(3) . . . . ?
Mo1 P1 C1G C1A 175.2(2) . . . . ?
Mo1 P1 C1G C1J 55.1(3) . . . . ?
Mo1 C2 C1 C1I -109.0(3) . . . . ?
Mo1 C1 C1I O1 -73.4(3) . . . . ?
Mo1 C1 C1I O3 108.5(5) . . . . ?
O1 C6 C2 Mo1 71.3(3) . . . . ?
O1 C6 C2 C1 -4.8(4) . . . . ?
O2 C6 C2 Mo1 -111.9(4) . . . . ?
O2 C6 C2 C1 172.0(4) . . . . ?
N3 C7 C14 C1B -179.8(4) . . . . ?
N3 C7 C17 N2 -0.4(4) . . . . ?
N3 C7 C17 C4 -178.9(4) . . . . ?
C3 N2 C16 P2 -23.2(4) . . . . ?
C3 N2 C17 C4 179.1(4) . . . . ?
C3 N2 C17 C7 0.8(4) . . . . ?
C3 N3 C7 C14 178.6(4) . . . . ?
C3 N3 C7 C17 -0.1(4) . . . . ?
C3 N3 C13 P1 22.5(4) . . . . ?
C4 C12 C1B C14 2.0(7) . . . . ?
C6 O1 C1I O3 172.2(4) . . . . ?
C6 O1 C1I C1 -6.1(4) . . . . ?
C6 C2 C1 Mo1 110.1(3) . . . . ?
C6 C2 C1 C1I 1.1(4) . . . . ?
C7 N3 C3 Mo1 -176.3(3) . . . . ?
C7 N3 C3 N2 0.6(4) . . . . ?
C7 N3 C13 P1 -169.6(3) . . . . ?
C7 C14 C1B C12 -0.8(6) . . . . ?
C10 P2 C16 N2 153.5(3) . . . . ?
C10 P2 C1E C15 156.5(3) . . . . ?
C10 P2 C1E C1F -83.7(3) . . . . ?
C10 P2 C1E C1H 38.6(3) . . . . ?
C2 C1 C1I O1 3.0(4) . . . . ?
C2 C1 C1I O3 -175.1(4) . . . . ?
C12 C4 C17 N2 -179.1(4) . . . . ?
C12 C4 C17 C7 -1.1(6) . . . . ?
C13 P1 C18 C9 -43.0(3) . . . . ?
C13 P1 C18 C1D -166.4(3) . . . . ?
C13 P1 C18 C1L 76.0(3) . . . . ?
C13 P1 C1G C19 -172.2(3) . . . . ?
C13 P1 C1G C1A 67.0(3) . . . . ?
C13 P1 C1G C1J -53.1(3) . . . . ?
C13 N3 C3 Mo1 -6.9(5) . . . . ?
C13 N3 C3 N2 170.0(3) . . . . ?
C13 N3 C7 C14 9.5(7) . . . . ?
C13 N3 C7 C17 -169.3(3) . . . . ?
C14 C7 C17 N2 -179.3(3) . . . . ?
C14 C7 C17 C4 2.2(6) . . . . ?
C16 P2 C1E C15 50.9(3) . . . . ?
C16 P2 C1E C1F 170.7(3) . . . . ?
C16 P2 C1E C1H -67.1(3) . . . . ?
C16 N2 C3 Mo1 10.9(5) . . . . ?
C16 N2 C3 N3 -166.1(3) . . . . ?
C16 N2 C17 C4 -15.7(7) . . . . ?
C16 N2 C17 C7 166.0(3) . . . . ?
C17 N2 C3 Mo1 176.0(3) . . . . ?
C17 N2 C3 N3 -0.9(4) . . . . ?
C17 N2 C16 P2 173.5(3) . . . . ?
C17 C4 C12 C1B -0.9(6) . . . . ?
C17 C7 C14 C1B -1.2(6) . . . . ?
C18 P1 C13 N3 -154.8(3) . . . . ?
C18 P1 C1G C19 80.9(3) . . . . ?
C18 P1 C1G C1A -39.9(3) . . . . ?
C18 P1 C1G C1J -160.0(2) . . . . ?
C1E P2 C16 N2 -92.8(3) . . . . ?
C1G P1 C13 N3 91.2(3) . . . . ?
C1G P1 C18 C9 64.5(3) . . . . ?
C1G P1 C18 C1D -59.0(3) . . . . ?
C1G P1 C18 C1L -176.5(2) . . . . ?
C1I O1 C6 O2 -170.4(4) . . . . ?
C1I O1 C6 C2 6.8(4) . . . . ?
